data_2105266
loop_
_publ_author_name
'Garc\'ia-Tu\~n\'on, Esther'
'Dacu\~na, Bruno'
'Zaragoza, Guillermo'
'Franco, Jaime'
'Guiti\'an, Francisco'

_publ_section_title
;
 Cl--OH ion-exchanging process in chlorapatite
 (Ca~5~(PO~4~)~3~Cl~<i>x~</i>(OH)~1{-~<i>x</i>}) -- a deep insight
;
_journal_coeditor_code ZB5021
_journal_issue 5
_journal_name_full 'Acta Crystallographica Section B'
_journal_page_first 467
_journal_page_last 479
_journal_paper_doi 10.1107/S0108768112019520
_journal_volume 68
_journal_year 2012
_chemical_compound_source 'synthesis as described'
_chemical_formula_moiety '3(O4 P), Cl, 5(Ca)'
_chemical_formula_sum 'Ca5 Cl O12 P3'
_chemical_formula_weight 520.76
_chemical_name_common chlorapatite
_chemical_name_systematic
;
chlorapatite
;
_space_group_IT_number 176
_symmetry_cell_setting trigonal
_symmetry_Int_Tables_number 176
_symmetry_space_group_name_Hall '-P 6c'
_symmetry_space_group_name_H-M 'P 63/m'
_atom_sites_solution_primary direct
_atom_sites_solution_secondary difmap
_audit_conform_dict_location ftp://ftp.iucr.org/pub/cif_core.dic
_audit_conform_dict_name cif_core.dic
_audit_conform_dict_version 2.3
_audit_creation_date 2010-02-09T10:05:01-00:00
_audit_creation_method 'WinGX routine CIF_UPDATE'
_cell_angle_alpha 90
_cell_angle_beta 90
_cell_angle_gamma 120
_cell_formula_units_Z 2
_cell_length_a 9.6341(1)
_cell_length_b 9.6341(1)
_cell_length_c 6.7445(2)
_cell_measurement_reflns_used 1988
_cell_measurement_temperature 100(2)
_cell_measurement_theta_max 27.06
_cell_measurement_theta_min 2.44
_cell_measurement_wavelength 0.71073
_cell_volume 542.129(18)
_computing_cell_refinement 'APPEX2 (BRUKER AXS, 2005)'
_computing_data_collection 'APPEX2 (BRUKER AXS, 2005)'
_computing_data_reduction 'APPEX2 (BRUKER AXS, 2005)'
_computing_molecular_graphics 'Ortep-3 for Windows (Farrugia, 1997)'
_computing_publication_material 'WinGX publication routines (Farrugia, 1999)'
_computing_structure_refinement 'SHELXL-97 (Sheldrick, 1997)'
_computing_structure_solution 'SIR2004 (Giacovazzo et al, 2004)'
_diffrn_ambient_temperature 100(2)
_diffrn_measured_fraction_theta_full 1
_diffrn_measured_fraction_theta_max 1
_diffrn_measurement_device 'four-circle diffractometer'
_diffrn_measurement_device_type 'BRUKER APPEX-II CCD'
_diffrn_measurement_method 'omega and phi scans'
_diffrn_radiation_monochromator graphite
_diffrn_radiation_probe x-ray
_diffrn_radiation_source 'fine-focus sealed tube'
_diffrn_radiation_type MoK\a
_diffrn_radiation_wavelength 0.7107
_diffrn_reflns_av_R_equivalents 0.0326
_diffrn_reflns_av_unetI/netI 0.0124
_diffrn_reflns_limit_h_max 12
_diffrn_reflns_limit_h_min 0
_diffrn_reflns_limit_k_max 0
_diffrn_reflns_limit_k_min -12
_diffrn_reflns_limit_l_max 0
_diffrn_reflns_limit_l_min -8
_diffrn_reflns_number 6361
_diffrn_reflns_theta_full 26.34
_diffrn_reflns_theta_max 26.34
_diffrn_reflns_theta_min 2.44
_exptl_absorpt_coefficient_mu 3.227
_exptl_absorpt_correction_T_max 1
_exptl_absorpt_correction_T_min 0.666
_exptl_absorpt_correction_type multi-scan
_exptl_absorpt_process_details 'BRUKER SADABS'
_exptl_crystal_colour colourless
_exptl_crystal_density_diffrn 3.19
_exptl_crystal_density_method 'not measured'
_exptl_crystal_description prism
_exptl_crystal_F_000 516
_exptl_crystal_size_max 0.17
_exptl_crystal_size_mid 0.07
_exptl_crystal_size_min 0.05
_refine_diff_density_max 0.403
_refine_diff_density_min -0.524
_refine_diff_density_rms 0.134
_refine_ls_extinction_coef 0.161(8)
_refine_ls_extinction_expression Fc^*^=kFc[1+0.001xFc^2^\l^3^/sin(2\q)]^-1/4^
_refine_ls_extinction_method SHELXL
_refine_ls_goodness_of_fit_ref 1.295
_refine_ls_hydrogen_treatment undef
_refine_ls_matrix_type full
_refine_ls_number_parameters 41
_refine_ls_number_reflns 403
_refine_ls_number_restraints 0
_refine_ls_restrained_S_all 1.295
_refine_ls_R_factor_all 0.0229
_refine_ls_R_factor_gt 0.0228
_refine_ls_shift/su_max 0
_refine_ls_shift/su_mean 0
_refine_ls_structure_factor_coef Fsqd
_refine_ls_weighting_details 'calc w=1/[\s^2^(Fo^2^)+(0.0305P)^2^+0.5632P] where P=(Fo^2^+2Fc^2^)/3'
_refine_ls_weighting_scheme calc
_refine_ls_wR_factor_gt 0.0604
_refine_ls_wR_factor_ref 0.0604
_reflns_number_gt 401
_reflns_number_total 403
_reflns_threshold_expression >2\s(I)
_cod_data_source_file zb5021.cif
_cod_data_source_block 2_low_prism
_cod_database_code 2105266

loop_
_symmetry_equiv_pos_as_xyz
'x, y, z'
'-y, x-y, z'
'-x+y, -x, z'
'-x, -y, z+1/2'
'y, -x+y, z+1/2'
'x-y, x, z+1/2'
'-x, -y, -z'
'y, -x+y, -z'
'x-y, x, -z'
'x, y, -z-1/2'
'-y, x-y, -z-1/2'
'-x+y, -x, -z-1/2'

loop_
_atom_site_label
_atom_site_type_symbol
_atom_site_fract_x
_atom_site_fract_y
_atom_site_fract_z
_atom_site_U_iso_or_equiv
_atom_site_adp_type
_atom_site_occupancy
_atom_site_symmetry_multiplicity
_atom_site_calc_flag
_atom_site_refinement_flags
Ca1 Ca 0.00589(7) 0.74541(7) 0.25 0.0064(3) Uani 1 2 d S
Ca2 Ca 0.3333 0.6667 -0.00348(10) 0.0069(3) Uani 1 3 d S
P1 P 0.37485(9) 0.96724(8) 0.25 0.0049(3) Uani 1 2 d S
O2 O -0.3439(3) 0.5077(2) 0.25 0.0085(5) Uani 1 2 d S
O3 O -0.08684(18) 0.6471(2) -0.0665(2) 0.0133(4) Uani 1 1 d .
O4 O 0.1278(2) 0.5930(2) 0.25 0.0091(5) Uani 1 2 d S
Cl1 Cl 0 1 0.4417(3) 0.0170(5) Uani 0.5 3 d SP

loop_
_atom_site_aniso_label
_atom_site_aniso_U_11
_atom_site_aniso_U_22
_atom_site_aniso_U_33
_atom_site_aniso_U_23
_atom_site_aniso_U_13
_atom_site_aniso_U_12
Ca1 0.0071(4) 0.0068(4) 0.0061(4) 0 0 0.0041(3)
Ca2 0.0080(3) 0.0080(3) 0.0049(4) 0 0 0.00398(16)
P1 0.0044(4) 0.0041(4) 0.0061(4) 0 0 0.0020(3)
O2 0.0108(11) 0.0083(10) 0.0096(11) 0 0 0.0072(8)
O3 0.0087(7) 0.0199(8) 0.0137(9) -0.0093(7) -0.0031(6) 0.0089(7)
O4 0.0067(10) 0.0047(10) 0.0158(11) 0 0 0.0028(8)
Cl1 0.0089(5) 0.0089(5) 0.0331(14) 0 0 0.0045(2)

loop_
_atom_type_symbol
_atom_type_description
_atom_type_scat_dispersion_real
_atom_type_scat_dispersion_imag
_atom_type_scat_source
O O 0.0106 0.006 'International Tables Vol C Tables 4.2.6.8 and 6.1.1.4'
P P 0.1023 0.0942 'International Tables Vol C Tables 4.2.6.8 and 6.1.1.4'
Cl Cl 0.1484 0.1585 'International Tables Vol C Tables 4.2.6.8 and 6.1.1.4'
Ca Ca 0.2262 0.3064 'International Tables Vol C Tables 4.2.6.8 and 6.1.1.4'

loop_
_geom_angle_atom_site_label_1
_geom_angle_atom_site_label_2
_geom_angle_atom_site_label_3
_geom_angle
_geom_angle_site_symmetry_1
_geom_angle_site_symmetry_3
O4 Ca1 O3 87.39(4) . .
O4 Ca1 O3 87.39(4) . 10_556
O3 Ca1 O3 133.30(9) . 10_556
O4 Ca1 O3 75.38(6) . 6_665
O3 Ca1 O3 140.09(6) . 6_665
O3 Ca1 O3 82.36(3) 10_556 6_665
O4 Ca1 O3 75.38(6) . 9_665
O3 Ca1 O3 82.36(3) . 9_665
O3 Ca1 O3 140.09(6) 10_556 9_665
O3 Ca1 O3 58.70(7) 6_665 9_665
O4 Ca1 Cl1 143.37(5) . .
O3 Ca1 Cl1 127.54(5) . .
O3 Ca1 Cl1 76.16(5) 10_556 .
O3 Ca1 Cl1 70.20(4) 6_665 .
O3 Ca1 Cl1 96.56(5) 9_665 .
O4 Ca1 Cl1 143.37(5) . 10_556
O3 Ca1 Cl1 76.16(5) . 10_556
O3 Ca1 Cl1 127.54(5) 10_556 10_556
O3 Ca1 Cl1 96.56(5) 6_665 10_556
O3 Ca1 Cl1 70.20(4) 9_665 10_556
Cl1 Ca1 Cl1 55.05(7) . 10_556
O4 Ca1 O2 104.61(7) . .
O3 Ca1 O2 68.31(4) . .
O3 Ca1 O2 68.31(4) 10_556 .
O3 Ca1 O2 150.57(4) 6_665 .
O3 Ca1 O2 150.57(4) 9_665 .
Cl1 Ca1 O2 99.37(4) . .
Cl1 Ca1 O2 99.37(4) 10_556 .
O4 Ca1 P1 70.35(6) . .
O3 Ca1 P1 110.82(4) . .
O3 Ca1 P1 110.82(4) 10_556 .
O3 Ca1 P1 29.47(3) 6_665 .
O3 Ca1 P1 29.47(3) 9_665 .
Cl1 Ca1 P1 85.095(18) . .
Cl1 Ca1 P1 85.095(18) 10_556 .
O2 Ca1 P1 174.95(5) . .
O4 Ca1 Cl1 133.92(3) . 7_576
O3 Ca1 Cl1 138.55(5) . 7_576
O3 Ca1 Cl1 64.56(5) 10_556 7_576
O3 Ca1 Cl1 65.68(4) 6_665 7_576
O3 Ca1 Cl1 102.58(4) 9_665 7_576
Cl1 Ca1 Cl1 12.43(6) . 7_576
Cl1 Ca1 Cl1 67.480(15) 10_556 7_576
O2 Ca1 Cl1 98.09(3) . 7_576
P1 Ca1 Cl1 85.762(16) . 7_576
O4 Ca1 Cl1 133.92(3) . 4_574
O3 Ca1 Cl1 64.56(5) . 4_574
O3 Ca1 Cl1 138.55(5) 10_556 4_574
O3 Ca1 Cl1 102.58(4) 6_665 4_574
O3 Ca1 Cl1 65.68(4) 9_665 4_574
Cl1 Ca1 Cl1 67.480(15) . 4_574
Cl1 Ca1 Cl1 12.43(6) 10_556 4_574
O2 Ca1 Cl1 98.09(3) . 4_574
P1 Ca1 Cl1 85.762(16) . 4_574
Cl1 Ca1 Cl1 79.91(6) 7_576 4_574
O4 Ca1 P1 22.53(5) . 2_665
O3 Ca1 P1 78.88(4) . 2_665
O3 Ca1 P1 78.88(4) 10_556 2_665
O3 Ca1 P1 94.96(4) 6_665 2_665
O3 Ca1 P1 94.96(4) 9_665 2_665
Cl1 Ca1 P1 152.36(4) . 2_665
Cl1 Ca1 P1 152.36(4) 10_556 2_665
O2 Ca1 P1 82.08(4) . 2_665
P1 Ca1 P1 92.88(3) . 2_665
Cl1 Ca1 P1 139.97(3) 7_576 2_665
Cl1 Ca1 P1 139.97(3) 4_574 2_665
O2 Ca2 O2 77.36(6) 9_665 8
O2 Ca2 O2 77.36(6) 9_665 7_565
O2 Ca2 O2 77.36(6) 8 7_565
O2 Ca2 O4 126.45(7) 9_665 3_565
O2 Ca2 O4 89.76(5) 8 3_565
O2 Ca2 O4 150.08(7) 7_565 3_565
O2 Ca2 O4 89.76(5) 9_665 .
O2 Ca2 O4 150.08(7) 8 .
O2 Ca2 O4 126.45(7) 7_565 .
O4 Ca2 O4 76.24(5) 3_565 .
O2 Ca2 O4 150.08(7) 9_665 2_665
O2 Ca2 O4 126.45(7) 8 2_665
O2 Ca2 O4 89.76(5) 7_565 2_665
O4 Ca2 O4 76.24(5) 3_565 2_665
O4 Ca2 O4 76.24(5) . 2_665
O2 Ca2 O3 70.78(5) 9_665 9_665
O2 Ca2 O3 81.95(6) 8 9_665
O2 Ca2 O3 145.05(5) 7_565 9_665
O4 Ca2 O3 55.92(6) 3_565 9_665
O4 Ca2 O3 68.26(6) . 9_665
O4 Ca2 O3 125.15(5) 2_665 9_665
O2 Ca2 O3 81.95(6) 9_665 7_565
O2 Ca2 O3 145.05(5) 8 7_565
O2 Ca2 O3 70.78(5) 7_565 7_565
O4 Ca2 O3 125.15(5) 3_565 7_565
O4 Ca2 O3 55.92(6) . 7_565
O4 Ca2 O3 68.26(6) 2_665 7_565
O3 Ca2 O3 117.212(19) 9_665 7_565
O2 Ca2 O3 145.05(5) 9_665 8
O2 Ca2 O3 70.78(5) 8 8
O2 Ca2 O3 81.95(6) 7_565 8
O4 Ca2 O3 68.26(6) 3_565 8
O4 Ca2 O3 125.15(5) . 8
O4 Ca2 O3 55.92(6) 2_665 8
O3 Ca2 O3 117.212(19) 9_665 8
O3 Ca2 O3 117.212(19) 7_565 8
O2 Ca2 P1 99.32(5) 9_665 .
O2 Ca2 P1 88.51(4) 8 .
O2 Ca2 P1 165.86(5) 7_565 .
O4 Ca2 P1 27.70(5) 3_565 .
O4 Ca2 P1 66.80(5) . .
O4 Ca2 P1 99.16(4) 2_665 .
O3 Ca2 P1 28.55(3) 9_665 .
O3 Ca2 P1 122.72(4) 7_565 .
O3 Ca2 P1 93.92(3) 8 .
O2 Ca2 P1 88.51(4) 9_665 2_665
O2 Ca2 P1 165.86(5) 8 2_665
O2 Ca2 P1 99.32(5) 7_565 2_665
O4 Ca2 P1 99.16(4) 3_565 2_665
O4 Ca2 P1 27.70(5) . 2_665
O4 Ca2 P1 66.80(5) 2_665 2_665
O3 Ca2 P1 93.92(3) 9_665 2_665
O3 Ca2 P1 28.55(3) 7_565 2_665
O3 Ca2 P1 122.72(4) 8 2_665
P1 Ca2 P1 94.288(17) . 2_665
O2 Ca2 P1 165.86(5) 9_665 3_565
O2 Ca2 P1 99.32(5) 8 3_565
O2 Ca2 P1 88.51(4) 7_565 3_565
O4 Ca2 P1 66.80(5) 3_565 3_565
O4 Ca2 P1 99.16(4) . 3_565
O4 Ca2 P1 27.70(5) 2_665 3_565
O3 Ca2 P1 122.72(4) 9_665 3_565
O3 Ca2 P1 93.92(3) 7_565 3_565
O3 Ca2 P1 28.55(3) 8 3_565
P1 Ca2 P1 94.288(17) . 3_565
P1 Ca2 P1 94.288(17) 2_665 3_565
O2 P1 O3 112.11(7) 2_675 9_665
O2 P1 O3 112.11(7) 2_675 6_665
O3 P1 O3 107.50(13) 9_665 6_665
O2 P1 O4 111.13(12) 2_675 3_565
O3 P1 O4 106.85(8) 9_665 3_565
O3 P1 O4 106.85(8) 6_665 3_565
O2 P1 Ca1 136.38(9) 2_675 .
O3 P1 Ca1 54.05(6) 9_665 .
O3 P1 Ca1 54.05(6) 6_665 .
O4 P1 Ca1 112.49(8) 3_565 .
O2 P1 Ca2 135.63(6) 2_675 .
O3 P1 Ca2 60.56(6) 9_665 .
O3 P1 Ca2 111.54(6) 6_665 .
O4 P1 Ca2 47.11(5) 3_565 .
Ca1 P1 Ca2 78.192(17) . .
O2 P1 Ca2 135.63(6) 2_675 10_556
O3 P1 Ca2 111.54(6) 9_665 10_556
O3 P1 Ca2 60.56(6) 6_665 10_556
O4 P1 Ca2 47.11(5) 3_565 10_556
Ca1 P1 Ca2 78.192(17) . 10_556
Ca2 P1 Ca2 64.34(3) . 10_556
O2 P1 Ca1 76.50(8) 2_675 3_565
O3 P1 Ca1 122.10(7) 9_665 3_565
O3 P1 Ca1 122.10(7) 6_665 3_565
Ca1 P1 Ca1 147.12(3) . 3_565
Ca2 P1 Ca1 74.097(17) . 3_565
Ca2 P1 Ca1 74.097(17) 10_556 3_565
O2 P1 Ca1 56.13(8) 2_675 2_675
O3 P1 Ca1 80.27(7) 9_665 2_675
O3 P1 Ca1 80.27(7) 6_665 2_675
O4 P1 Ca1 167.26(8) 3_565 2_675
Ca1 P1 Ca1 80.24(3) . 2_675
Ca2 P1 Ca1 140.788(17) . 2_675
Ca2 P1 Ca1 140.788(17) 10_556 2_675
Ca1 P1 Ca1 132.63(3) 3_565 2_675
P1 O2 Ca2 133.53(5) 3_465 7_565
P1 O2 Ca2 133.53(5) 3_465 4_565
Ca2 O2 Ca2 87.62(7) 7_565 4_565
P1 O2 Ca1 98.58(10) 3_465 .
Ca2 O2 Ca1 96.34(6) 7_565 .
Ca2 O2 Ca1 96.34(6) 4_565 .
P1 O3 Ca1 138.85(9) 8_455 .
P1 O3 Ca1 96.48(8) 8_455 8_455
Ca1 O3 Ca1 119.31(6) . 8_455
P1 O3 Ca2 90.89(7) 8_455 7_565
Ca1 O3 Ca2 103.36(6) . 7_565
Ca1 O3 Ca2 96.69(5) 8_455 7_565
P1 O4 Ca1 122.84(11) 2_665 .
P1 O4 Ca2 105.19(8) 2_665 10_556
Ca1 O4 Ca2 114.51(6) . 10_556
P1 O4 Ca2 105.19(8) 2_665 .
Ca1 O4 Ca2 114.51(6) . .
Ca2 O4 Ca2 89.07(7) 10_556 .
Cl1 Cl1 Ca1 117.52(4) 7_576 3_465
Cl1 Cl1 Ca1 117.52(4) 7_576 .
Ca1 Cl1 Ca1 100.35(5) 3_465 .
Cl1 Cl1 Ca1 117.52(4) 7_576 2_675
Ca1 Cl1 Ca1 100.35(5) 3_465 2_675
Ca1 Cl1 Ca1 100.35(5) . 2_675
Cl1 Cl1 Ca1 50.04(3) 7_576 9_666
Ca1 Cl1 Ca1 167.57(6) 3_465 9_666
Ca1 Cl1 Ca1 87.529(13) . 9_666
Ca1 Cl1 Ca1 87.529(13) 2_675 9_666
Cl1 Cl1 Ca1 50.04(3) 7_576 7_576
Ca1 Cl1 Ca1 87.529(13) 3_465 7_576
Ca1 Cl1 Ca1 167.57(6) . 7_576
Ca1 Cl1 Ca1 87.529(13) 2_675 7_576
Ca1 Cl1 Ca1 83.19(4) 9_666 7_576
Cl1 Cl1 Ca1 50.04(3) 7_576 8_456
Ca1 Cl1 Ca1 87.529(13) 3_465 8_456
Ca1 Cl1 Ca1 87.529(13) . 8_456
Ca1 Cl1 Ca1 167.57(6) 2_675 8_456
Ca1 Cl1 Ca1 83.19(4) 9_666 8_456
Ca1 Cl1 Ca1 83.19(4) 7_576 8_456

loop_
_geom_bond_atom_site_label_1
_geom_bond_atom_site_label_2
_geom_bond_distance
_geom_bond_site_symmetry_2
Ca1 O4 2.294(2) .
Ca1 O3 2.3250(15) .
Ca1 O3 2.3250(15) 10_556
Ca1 O3 2.5251(16) 6_665
Ca1 O3 2.5251(16) 9_665
Ca1 Cl1 2.7983(11) .
Ca1 Cl1 2.7983(11) 10_556
Ca1 O2 2.980(2) .
Ca1 P1 3.0994(9) .
Ca1 Cl1 3.2374(14) 7_576
Ca1 Cl1 3.2374(14) 4_574
Ca1 P1 3.3912(9) 2_665
Ca2 O2 2.4017(15) 9_665
Ca2 O2 2.4017(15) 8
Ca2 O2 2.4017(15) 7_565
Ca2 O4 2.4377(15) 3_565
Ca2 O4 2.4377(15) .
Ca2 O4 2.4377(15) 2_665
Ca2 O3 2.7965(17) 9_665
Ca2 O3 2.7965(17) 7_565
Ca2 O3 2.7965(17) 8
Ca2 P1 3.2109(7) .
Ca2 P1 3.2109(7) 2_665
Ca2 P1 3.2109(7) 3_565
P1 O2 1.533(2) 2_675
P1 O3 1.5348(15) 9_665
P1 O3 1.5348(15) 6_665
P1 O4 1.547(2) 3_565
P1 Ca2 3.2109(7) 10_556
P1 Ca1 3.3912(9) 3_565
O2 P1 1.533(2) 3_465
O2 Ca2 2.4017(15) 7_565
O2 Ca2 2.4017(15) 4_565
O3 P1 1.5348(15) 8_455
O3 Ca1 2.5251(16) 8_455
O3 Ca2 2.7965(17) 7_565
O4 P1 1.547(2) 2_665
O4 Ca2 2.4377(15) 10_556
Cl1 Cl1 0.786(4) 7_576
Cl1 Ca1 2.7983(11) 3_465
Cl1 Ca1 2.7983(11) 2_675
Cl1 Ca1 3.2374(13) 9_666
Cl1 Ca1 3.2374(13) 7_576
Cl1 Ca1 3.2374(13) 8_456

loop_
_geom_torsion_atom_site_label_1
_geom_torsion_atom_site_label_2
_geom_torsion_atom_site_label_3
_geom_torsion_atom_site_label_4
_geom_torsion
_geom_torsion_site_symmetry_1
_geom_torsion_site_symmetry_4
O4 Ca1 P1 O2 180 . 2_675
O3 Ca1 P1 O2 100.81(5) . 2_675
O3 Ca1 P1 O2 -100.81(5) 10_556 2_675
O3 Ca1 P1 O2 -85.00(8) 6_665 2_675
O3 Ca1 P1 O2 85.00(8) 9_665 2_675
Cl1 Ca1 P1 O2 -27.63(4) . 2_675
Cl1 Ca1 P1 O2 27.63(4) 10_556 2_675
Cl1 Ca1 P1 O2 -40.09(3) 7_576 2_675
Cl1 Ca1 P1 O2 40.09(3) 4_574 2_675
P1 Ca1 P1 O2 180 2_665 2_675
O4 Ca1 P1 O3 95.00(8) . 9_665
O3 Ca1 P1 O3 15.81(7) . 9_665
O3 Ca1 P1 O3 174.19(11) 10_556 9_665
O3 Ca1 P1 O3 -170.00(16) 6_665 9_665
Cl1 Ca1 P1 O3 -112.63(9) . 9_665
Cl1 Ca1 P1 O3 -57.37(8) 10_556 9_665
Cl1 Ca1 P1 O3 -125.09(8) 7_576 9_665
Cl1 Ca1 P1 O3 -44.91(8) 4_574 9_665
P1 Ca1 P1 O3 95.00(8) 2_665 9_665
O4 Ca1 P1 O3 -95.00(8) . 6_665
O3 Ca1 P1 O3 -174.19(11) . 6_665
O3 Ca1 P1 O3 -15.81(7) 10_556 6_665
O3 Ca1 P1 O3 170.00(16) 9_665 6_665
Cl1 Ca1 P1 O3 57.37(8) . 6_665
Cl1 Ca1 P1 O3 112.63(9) 10_556 6_665
Cl1 Ca1 P1 O3 44.91(8) 7_576 6_665
Cl1 Ca1 P1 O3 125.09(8) 4_574 6_665
P1 Ca1 P1 O3 -95.00(8) 2_665 6_665
O4 Ca1 P1 O4 0 . 3_565
O3 Ca1 P1 O4 -79.19(5) . 3_565
O3 Ca1 P1 O4 79.19(5) 10_556 3_565
O3 Ca1 P1 O4 95.00(8) 6_665 3_565
O3 Ca1 P1 O4 -95.00(8) 9_665 3_565
Cl1 Ca1 P1 O4 152.37(4) . 3_565
Cl1 Ca1 P1 O4 -152.37(4) 10_556 3_565
Cl1 Ca1 P1 O4 139.91(3) 7_576 3_565
Cl1 Ca1 P1 O4 -139.91(3) 4_574 3_565
P1 Ca1 P1 O4 0 2_665 3_565
O4 Ca1 P1 Ca2 32.953(12) . .
O3 Ca1 P1 Ca2 -46.24(5) . .
O3 Ca1 P1 Ca2 112.15(5) 10_556 .
O3 Ca1 P1 Ca2 127.95(8) 6_665 .
O3 Ca1 P1 Ca2 -62.05(8) 9_665 .
Cl1 Ca1 P1 Ca2 -174.68(4) . .
Cl1 Ca1 P1 Ca2 -119.41(4) 10_556 .
Cl1 Ca1 P1 Ca2 172.86(3) 7_576 .
Cl1 Ca1 P1 Ca2 -106.96(3) 4_574 .
P1 Ca1 P1 Ca2 32.953(12) 2_665 .
O4 Ca1 P1 Ca2 -32.953(12) . 10_556
O3 Ca1 P1 Ca2 -112.15(5) . 10_556
O3 Ca1 P1 Ca2 46.24(5) 10_556 10_556
O3 Ca1 P1 Ca2 62.05(8) 6_665 10_556
O3 Ca1 P1 Ca2 -127.95(8) 9_665 10_556
Cl1 Ca1 P1 Ca2 119.41(4) . 10_556
Cl1 Ca1 P1 Ca2 174.68(4) 10_556 10_556
Cl1 Ca1 P1 Ca2 106.96(3) 7_576 10_556
Cl1 Ca1 P1 Ca2 -172.86(3) 4_574 10_556
P1 Ca1 P1 Ca2 -32.953(12) 2_665 10_556
O4 Ca1 P1 Ca1 0 . 3_565
O3 Ca1 P1 Ca1 -79.19(5) . 3_565
O3 Ca1 P1 Ca1 79.19(5) 10_556 3_565
O3 Ca1 P1 Ca1 95.00(8) 6_665 3_565
O3 Ca1 P1 Ca1 -95.00(8) 9_665 3_565
Cl1 Ca1 P1 Ca1 152.37(4) . 3_565
Cl1 Ca1 P1 Ca1 -152.37(4) 10_556 3_565
Cl1 Ca1 P1 Ca1 139.91(3) 7_576 3_565
Cl1 Ca1 P1 Ca1 -139.91(3) 4_574 3_565
P1 Ca1 P1 Ca1 0 2_665 3_565
O4 Ca1 P1 Ca1 180 . 2_675
O3 Ca1 P1 Ca1 100.81(5) . 2_675
O3 Ca1 P1 Ca1 -100.81(5) 10_556 2_675
O3 Ca1 P1 Ca1 -85.00(8) 6_665 2_675
O3 Ca1 P1 Ca1 85.00(8) 9_665 2_675
Cl1 Ca1 P1 Ca1 -27.63(4) . 2_675
Cl1 Ca1 P1 Ca1 27.63(4) 10_556 2_675
Cl1 Ca1 P1 Ca1 -40.09(3) 7_576 2_675
Cl1 Ca1 P1 Ca1 40.09(3) 4_574 2_675
P1 Ca1 P1 Ca1 180 2_665 2_675
O2 Ca2 P1 O2 -93.48(12) 9_665 2_675
O2 Ca2 P1 O2 -16.54(14) 8 2_675
O2 Ca2 P1 O2 -18.33(17) 7_565 2_675
O4 Ca2 P1 O2 75.77(12) 3_565 2_675
O4 Ca2 P1 O2 -179.17(10) . 2_675
O4 Ca2 P1 O2 110.16(10) 2_665 2_675
O3 Ca2 P1 O2 -92.35(11) 9_665 2_675
O3 Ca2 P1 O2 -179.86(10) 7_565 2_675
O3 Ca2 P1 O2 54.07(10) 8 2_675
P1 Ca2 P1 O2 177.33(10) 2_665 2_675
P1 Ca2 P1 O2 82.69(10) 3_565 2_675
O2 Ca2 P1 O3 -1.13(8) 9_665 9_665
O2 Ca2 P1 O3 75.80(8) 8 9_665
O2 Ca2 P1 O3 74.0(2) 7_565 9_665
O4 Ca2 P1 O3 168.11(10) 3_565 9_665
O4 Ca2 P1 O3 -86.82(8) . 9_665
O4 Ca2 P1 O3 -157.49(9) 2_665 9_665
O3 Ca2 P1 O3 -87.51(4) 7_565 9_665
O3 Ca2 P1 O3 146.42(8) 8 9_665
P1 Ca2 P1 O3 -90.32(7) 2_665 9_665
P1 Ca2 P1 O3 175.04(7) 3_565 9_665
O2 Ca2 P1 O3 97.40(8) 9_665 6_665
O2 Ca2 P1 O3 174.33(9) 8 6_665
O2 Ca2 P1 O3 172.5(2) 7_565 6_665
O4 Ca2 P1 O3 -93.36(10) 3_565 6_665
O4 Ca2 P1 O3 11.70(8) . 6_665
O4 Ca2 P1 O3 -58.96(9) 2_665 6_665
O3 Ca2 P1 O3 98.53(13) 9_665 6_665
O3 Ca2 P1 O3 11.02(10) 7_565 6_665
O3 Ca2 P1 O3 -115.05(8) 8 6_665
P1 Ca2 P1 O3 8.21(7) 2_665 6_665
P1 Ca2 P1 O3 -86.43(7) 3_565 6_665
O2 Ca2 P1 O4 -169.24(9) 9_665 3_565
O2 Ca2 P1 O4 -92.31(9) 8 3_565
O2 Ca2 P1 O4 -94.1(2) 7_565 3_565
O4 Ca2 P1 O4 105.06(11) . 3_565
O4 Ca2 P1 O4 34.40(9) 2_665 3_565
O3 Ca2 P1 O4 -168.11(10) 9_665 3_565
O3 Ca2 P1 O4 104.38(9) 7_565 3_565
O3 Ca2 P1 O4 -21.69(8) 8 3_565
P1 Ca2 P1 O4 101.56(8) 2_665 3_565
P1 Ca2 P1 O4 6.93(7) 3_565 3_565
O2 Ca2 P1 Ca1 54.07(4) 9_665 .
O2 Ca2 P1 Ca1 131.00(5) 8 .
O2 Ca2 P1 Ca1 129.2(2) 7_565 .
O4 Ca2 P1 Ca1 -136.69(8) 3_565 .
O4 Ca2 P1 Ca1 -31.63(4) . .
O4 Ca2 P1 Ca1 -102.29(5) 2_665 .
O3 Ca2 P1 Ca1 55.20(7) 9_665 .
O3 Ca2 P1 Ca1 -32.31(4) 7_565 .
O3 Ca2 P1 Ca1 -158.38(3) 8 .
P1 Ca2 P1 Ca1 -35.126(15) 2_665 .
P1 Ca2 P1 Ca1 -129.762(13) 3_565 .
O2 Ca2 P1 Ca2 136.51(4) 9_665 10_556
O2 Ca2 P1 Ca2 -146.56(5) 8 10_556
O2 Ca2 P1 Ca2 -148.34(19) 7_565 10_556
O4 Ca2 P1 Ca2 -54.25(7) 3_565 10_556
O4 Ca2 P1 Ca2 50.82(4) . 10_556
O4 Ca2 P1 Ca2 -19.85(5) 2_665 10_556
O3 Ca2 P1 Ca2 137.64(7) 9_665 10_556
O3 Ca2 P1 Ca2 50.13(4) 7_565 10_556
O3 Ca2 P1 Ca2 -75.94(3) 8 10_556
P1 Ca2 P1 Ca2 47.318(10) 2_665 10_556
P1 Ca2 P1 Ca2 -47.318(10) 3_565 10_556
O2 Ca2 P1 Ca1 -143.81(4) 9_665 3_565
O2 Ca2 P1 Ca1 -66.88(5) 8 3_565
O2 Ca2 P1 Ca1 -68.66(19) 7_565 3_565
O4 Ca2 P1 Ca1 25.43(7) 3_565 3_565
O4 Ca2 P1 Ca1 130.49(4) . 3_565
O4 Ca2 P1 Ca1 59.83(5) 2_665 3_565
O3 Ca2 P1 Ca1 -142.68(7) 9_665 3_565
O3 Ca2 P1 Ca1 129.81(4) 7_565 3_565
O3 Ca2 P1 Ca1 3.74(3) 8 3_565
P1 Ca2 P1 Ca1 126.994(14) 2_665 3_565
P1 Ca2 P1 Ca1 32.359(14) 3_565 3_565
O2 Ca2 P1 Ca1 -3.92(6) 9_665 2_675
O2 Ca2 P1 Ca1 73.01(5) 8 2_675
O2 Ca2 P1 Ca1 71.2(2) 7_565 2_675
O4 Ca2 P1 Ca1 165.32(9) 3_565 2_675
O4 Ca2 P1 Ca1 -89.62(5) . 2_675
O4 Ca2 P1 Ca1 -160.28(6) 2_665 2_675
O3 Ca2 P1 Ca1 -2.80(7) 9_665 2_675
O3 Ca2 P1 Ca1 -90.30(5) 7_565 2_675
O3 Ca2 P1 Ca1 143.62(4) 8 2_675
P1 Ca2 P1 Ca1 -93.12(4) 2_665 2_675
P1 Ca2 P1 Ca1 172.25(4) 3_565 2_675
O4 Ca1 O2 P1 180 . 3_465
O3 Ca1 O2 P1 -98.87(5) . 3_465
O3 Ca1 O2 P1 98.87(5) 10_556 3_465
O3 Ca1 O2 P1 93.95(11) 6_665 3_465
O3 Ca1 O2 P1 -93.95(11) 9_665 3_465
Cl1 Ca1 O2 P1 27.93(4) . 3_465
Cl1 Ca1 O2 P1 -27.93(4) 10_556 3_465
Cl1 Ca1 O2 P1 40.44(3) 7_576 3_465
Cl1 Ca1 O2 P1 -40.44(3) 4_574 3_465
O4 Ca1 O2 Ca2 -44.15(4) . 7_565
O3 Ca1 O2 Ca2 36.98(5) . 7_565
O3 Ca1 O2 Ca2 -125.28(7) 10_556 7_565
O3 Ca1 O2 Ca2 -130.20(9) 6_665 7_565
O3 Ca1 O2 Ca2 41.90(13) 9_665 7_565
Cl1 Ca1 O2 Ca2 163.78(5) . 7_565
Cl1 Ca1 O2 Ca2 107.92(5) 10_556 7_565
Cl1 Ca1 O2 Ca2 176.29(4) 7_576 7_565
Cl1 Ca1 O2 Ca2 95.41(5) 4_574 7_565
O4 Ca1 O2 Ca2 44.15(4) . 4_565
O3 Ca1 O2 Ca2 125.28(7) . 4_565
O3 Ca1 O2 Ca2 -36.98(5) 10_556 4_565
O3 Ca1 O2 Ca2 -41.90(13) 6_665 4_565
O3 Ca1 O2 Ca2 130.20(9) 9_665 4_565
Cl1 Ca1 O2 Ca2 -107.92(5) . 4_565
Cl1 Ca1 O2 Ca2 -163.78(5) 10_556 4_565
Cl1 Ca1 O2 Ca2 -95.41(5) 7_576 4_565
Cl1 Ca1 O2 Ca2 -176.29(4) 4_574 4_565
P1 Ca1 O2 Ca2 44.15(4) 2_665 4_565
O4 Ca1 O3 P1 -32.23(16) . 8_455
O3 Ca1 O3 P1 -116.18(14) 10_556 8_455
O3 Ca1 O3 P1 31.1(2) 6_665 8_455
O3 Ca1 O3 P1 43.36(18) 9_665 8_455
Cl1 Ca1 O3 P1 135.78(13) . 8_455
Cl1 Ca1 O3 P1 114.76(15) 10_556 8_455
O2 Ca1 O3 P1 -139.08(17) . 8_455
P1 Ca1 O3 P1 35.59(16) . 8_455
Cl1 Ca1 O3 P1 143.72(12) 7_576 8_455
Cl1 Ca1 O3 P1 110.01(16) 4_574 8_455
P1 Ca1 O3 P1 -53.27(15) 2_665 8_455
O4 Ca1 O3 Ca1 -179.30(8) . 8_455
O3 Ca1 O3 Ca1 96.75(11) 10_556 8_455
O3 Ca1 O3 Ca1 -115.92(5) 6_665 8_455
O3 Ca1 O3 Ca1 -103.70(4) 9_665 8_455
Cl1 Ca1 O3 Ca1 -11.28(11) . 8_455
Cl1 Ca1 O3 Ca1 -32.31(6) 10_556 8_455
O2 Ca1 O3 Ca1 73.86(8) . 8_455
P1 Ca1 O3 Ca1 -111.48(6) . 8_455
Cl1 Ca1 O3 Ca1 -3.34(12) 7_576 8_455
Cl1 Ca1 O3 Ca1 -37.05(6) 4_574 8_455
P1 Ca1 O3 Ca1 159.67(8) 2_665 8_455
O4 Ca1 O3 Ca2 74.99(6) . 7_565
O3 Ca1 O3 Ca2 -8.96(13) 10_556 7_565
O3 Ca1 O3 Ca2 138.36(10) 6_665 7_565
O3 Ca1 O3 Ca2 150.58(5) 9_665 7_565
Cl1 Ca1 O3 Ca2 -117.00(5) . 7_565
Cl1 Ca1 O3 Ca2 -138.02(5) 10_556 7_565
O2 Ca1 O3 Ca2 -31.85(5) . 7_565
P1 Ca1 O3 Ca2 142.81(3) . 7_565
Cl1 Ca1 O3 Ca2 -109.05(6) 7_576 7_565
Cl1 Ca1 O3 Ca2 -142.76(5) 4_574 7_565
P1 Ca1 O3 Ca2 53.96(4) 2_665 7_565
O3 Ca1 O4 P1 -66.79(4) . 2_665
O3 Ca1 O4 P1 66.79(4) 10_556 2_665
O3 Ca1 O4 P1 149.57(4) 6_665 2_665
O3 Ca1 O4 P1 -149.57(4) 9_665 2_665
Cl1 Ca1 O4 P1 129.24(7) . 2_665
Cl1 Ca1 O4 P1 -129.24(7) 10_556 2_665
O2 Ca1 O4 P1 0 . 2_665
P1 Ca1 O4 P1 180 . 2_665
Cl1 Ca1 O4 P1 116.93(6) 7_576 2_665
Cl1 Ca1 O4 P1 -116.93(6) 4_574 2_665
O3 Ca1 O4 Ca2 163.64(8) . 10_556
O3 Ca1 O4 Ca2 -62.79(7) 10_556 10_556
O3 Ca1 O4 Ca2 19.99(6) 6_665 10_556
O3 Ca1 O4 Ca2 80.86(8) 9_665 10_556
Cl1 Ca1 O4 Ca2 -0.34(12) . 10_556
Cl1 Ca1 O4 Ca2 101.19(5) 10_556 10_556
O2 Ca1 O4 Ca2 -129.57(6) . 10_556
P1 Ca1 O4 Ca2 50.43(6) . 10_556
Cl1 Ca1 O4 Ca2 -12.65(11) 7_576 10_556
Cl1 Ca1 O4 Ca2 113.50(4) 4_574 10_556
P1 Ca1 O4 Ca2 -129.57(6) 2_665 10_556
O3 Ca1 O4 Ca2 62.79(7) . .
O3 Ca1 O4 Ca2 -163.64(8) 10_556 .
O3 Ca1 O4 Ca2 -80.86(8) 6_665 .
O3 Ca1 O4 Ca2 -19.99(6) 9_665 .
Cl1 Ca1 O4 Ca2 -101.19(5) . .
Cl1 Ca1 O4 Ca2 0.34(12) 10_556 .
O2 Ca1 O4 Ca2 129.57(6) . .
P1 Ca1 O4 Ca2 -50.43(6) . .
Cl1 Ca1 O4 Ca2 -113.50(4) 7_576 .
Cl1 Ca1 O4 Ca2 12.65(11) 4_574 .
P1 Ca1 O4 Ca2 129.57(6) 2_665 .
O2 Ca2 O4 P1 87.26(8) 9_665 2_665
O2 Ca2 O4 P1 150.77(10) 8 2_665
O2 Ca2 O4 P1 13.24(10) 7_565 2_665
O4 Ca2 O4 P1 -144.96(9) 3_565 2_665
O4 Ca2 O4 P1 -66.03(11) 2_665 2_665
O3 Ca2 O4 P1 156.61(8) 9_665 2_665
O3 Ca2 O4 P1 6.83(6) 7_565 2_665
O3 Ca2 O4 P1 -94.65(8) 8 2_665
P1 Ca2 O4 P1 -172.48(8) . 2_665
P1 Ca2 O4 P1 -81.72(7) 3_565 2_665
O2 Ca2 O4 Ca1 -50.59(8) 9_665 .
O2 Ca2 O4 Ca1 12.92(14) 8 .
O2 Ca2 O4 Ca1 -124.61(8) 7_565 .
O4 Ca2 O4 Ca1 77.19(11) 3_565 .
O4 Ca2 O4 Ca1 156.12(9) 2_665 .
O3 Ca2 O4 Ca1 18.76(6) 9_665 .
O3 Ca2 O4 Ca1 -131.03(8) 7_565 .
O3 Ca2 O4 Ca1 127.50(6) 8 .
P1 Ca2 O4 Ca1 49.67(6) . .
P1 Ca2 O4 Ca1 -137.85(11) 2_665 .
P1 Ca2 O4 Ca1 140.43(6) 3_565 .
O2 Ca2 O4 Ca2 -167.24(7) 9_665 10_556
O2 Ca2 O4 Ca2 -103.74(10) 8 10_556
O2 Ca2 O4 Ca2 118.73(6) 7_565 10_556
O4 Ca2 O4 Ca2 -39.462(17) 3_565 10_556
O4 Ca2 O4 Ca2 39.462(17) 2_665 10_556
O3 Ca2 O4 Ca2 -97.90(6) 9_665 10_556
O3 Ca2 O4 Ca2 112.32(8) 7_565 10_556
O3 Ca2 O4 Ca2 10.85(9) 8 10_556
P1 Ca2 O4 Ca2 -66.99(4) . 10_556
P1 Ca2 O4 Ca2 105.49(9) 2_665 10_556
P1 Ca2 O4 Ca2 23.78(6) 3_565 10_556
O4 Ca1 Cl1 Cl1 -45.50(8) . 7_576
O3 Ca1 Cl1 Cl1 154.85(5) . 7_576
O3 Ca1 Cl1 Cl1 20.31(4) 10_556 7_576
O3 Ca1 Cl1 Cl1 -66.43(4) 6_665 7_576
O3 Ca1 Cl1 Cl1 -119.76(3) 9_665 7_576
Cl1 Ca1 Cl1 Cl1 180.0000(10) 10_556 7_576
O2 Ca1 Cl1 Cl1 85.07(2) . 7_576
P1 Ca1 Cl1 Cl1 -92.563(9) . 7_576
Cl1 Ca1 Cl1 Cl1 180.0000(10) 4_574 7_576
P1 Ca1 Cl1 Cl1 -5.73(6) 2_665 7_576
O4 Ca1 Cl1 Ca1 -174.17(7) . 3_465
O3 Ca1 Cl1 Ca1 26.18(7) . 3_465
O3 Ca1 Cl1 Ca1 -108.37(5) 10_556 3_465
O3 Ca1 Cl1 Ca1 164.89(6) 6_665 3_465
O3 Ca1 Cl1 Ca1 111.56(5) 9_665 3_465
Cl1 Ca1 Cl1 Ca1 51.33(3) 10_556 3_465
O2 Ca1 Cl1 Ca1 -43.61(5) . 3_465
P1 Ca1 Cl1 Ca1 138.76(4) . 3_465
Cl1 Ca1 Cl1 Ca1 -128.67(4) 7_576 3_465
Cl1 Ca1 Cl1 Ca1 51.33(3) 4_574 3_465
P1 Ca1 Cl1 Ca1 -134.41(7) 2_665 3_465
O4 Ca1 Cl1 Ca1 83.17(10) . 2_675
O3 Ca1 Cl1 Ca1 -76.47(6) . 2_675
O3 Ca1 Cl1 Ca1 148.98(6) 10_556 2_675
O3 Ca1 Cl1 Ca1 62.24(5) 6_665 2_675
O3 Ca1 Cl1 Ca1 8.91(5) 9_665 2_675
Cl1 Ca1 Cl1 Ca1 -51.33(3) 10_556 2_675
O2 Ca1 Cl1 Ca1 -146.26(4) . 2_675
P1 Ca1 Cl1 Ca1 36.11(3) . 2_675
Cl1 Ca1 Cl1 Ca1 128.67(4) 7_576 2_675
Cl1 Ca1 Cl1 Ca1 -51.33(3) 4_574 2_675
P1 Ca1 Cl1 Ca1 122.94(7) 2_665 2_675
O4 Ca1 Cl1 Ca1 -3.86(9) . 9_666
O3 Ca1 Cl1 Ca1 -163.51(5) . 9_666
O3 Ca1 Cl1 Ca1 61.95(5) 10_556 9_666
O3 Ca1 Cl1 Ca1 -24.79(4) 6_665 9_666
O3 Ca1 Cl1 Ca1 -78.12(4) 9_665 9_666
Cl1 Ca1 Cl1 Ca1 -138.36(2) 10_556 9_666
O2 Ca1 Cl1 Ca1 126.71(3) . 9_666
P1 Ca1 Cl1 Ca1 -50.922(19) . 9_666
Cl1 Ca1 Cl1 Ca1 41.64(2) 7_576 9_666
Cl1 Ca1 Cl1 Ca1 -138.36(2) 4_574 9_666
P1 Ca1 Cl1 Ca1 35.91(6) 2_665 9_666
O4 Ca1 Cl1 Ca1 -45.50(8) . 7_576
O3 Ca1 Cl1 Ca1 154.85(6) . 7_576
O3 Ca1 Cl1 Ca1 20.31(4) 10_556 7_576
O3 Ca1 Cl1 Ca1 -66.43(4) 6_665 7_576
O3 Ca1 Cl1 Ca1 -119.76(3) 9_665 7_576
Cl1 Ca1 Cl1 Ca1 180.0000(10) 10_556 7_576
O2 Ca1 Cl1 Ca1 85.07(2) . 7_576
P1 Ca1 Cl1 Ca1 -92.563(10) . 7_576
Cl1 Ca1 Cl1 Ca1 0 7_576 7_576
Cl1 Ca1 Cl1 Ca1 180.0000(10) 4_574 7_576
P1 Ca1 Cl1 Ca1 -5.73(6) 2_665 7_576
O4 Ca1 Cl1 Ca1 -87.14(8) . 8_456
O3 Ca1 Cl1 Ca1 113.21(6) . 8_456
O3 Ca1 Cl1 Ca1 -21.33(5) 10_556 8_456
O3 Ca1 Cl1 Ca1 -108.07(5) 6_665 8_456
O3 Ca1 Cl1 Ca1 -161.40(4) 9_665 8_456
Cl1 Ca1 Cl1 Ca1 138.36(2) 10_556 8_456
O2 Ca1 Cl1 Ca1 43.43(3) . 8_456
P1 Ca1 Cl1 Ca1 -134.20(3) . 8_456
Cl1 Ca1 Cl1 Ca1 -41.64(2) 7_576 8_456
Cl1 Ca1 Cl1 Ca1 138.36(2) 4_574 8_456
P1 Ca1 Cl1 Ca1 -47.37(6) 2_665 8_456
